data_1001681
loop_
_publ_author_name
'Chahboun, H'
'Groult, D'
'Hervieu, M'
'Raveau, B'

_publ_section_title
;
$-beta Nb P O5 and $-beta Ta P O5: Bronzoids, second members of the
monophosphate tungsten bronze series (P O2)4 (W O3)2M
;
_journal_coden_ASTM JSSCBI
_journal_name_full 'Journal of Solid State Chemistry'
_journal_page_first 331
_journal_page_last 342
_journal_paper_doi 10.1016/0022-4596(86)90105-2
_journal_volume 65
_journal_year 1986
_chemical_formula_structural 'Ta P O5'
_chemical_formula_sum 'O5 P Ta'
_chemical_name_systematic 'Tantalum phosphorus pentoxide - $-beta'
_space_group_IT_number 14
_symmetry_cell_setting monoclinic
_symmetry_Int_Tables_number 14
_symmetry_space_group_name_Hall '-P 2ybc'
_symmetry_space_group_name_H-M 'P 1 21/c 1'
_cell_angle_alpha 90
_cell_angle_beta 120.4
_cell_angle_gamma 90
_cell_formula_units_Z 8
_cell_length_a 13.07(1)
_cell_length_b 5.281(4)
_cell_length_c 13.24(1)
_cell_volume 788.2
_exptl_crystal_density_meas 4.86
_refine_ls_R_factor_all 0.075
_cod_database_code 1001681

loop_
_symmetry_equiv_pos_as_xyz
x,y,z
-x,1/2+y,1/2-z
-x,-y,-z
x,1/2-y,1/2+z

loop_
_atom_site_label
_atom_site_type_symbol
_atom_site_symmetry_multiplicity
_atom_site_Wyckoff_symbol
_atom_site_fract_x
_atom_site_fract_y
_atom_site_fract_z
_atom_site_occupancy
_atom_site_attached_hydrogens
_atom_site_calc_flag
Ta1 Ta5+ 4 e 0.4323(6) 0.248(1) 0.3007(9) 1. 0 d
Ta2 Ta5+ 4 e 0.9389(7) 0.249(1) 0.1327(7) 1. 0 d
P1 P5+ 4 e 0.150(2) 0.25 0.053(2) 1. 0 d
P2 P5+ 4 e 0.652(3) 0.25 0.084(2) 1. 0 d
O1 O2- 4 e 0. 0. 0.25 1. 0 d
O2 O2- 4 e 0.5 0.5 0.25 1. 0 d
O3 O2- 4 e 0.878(5) 0. 0.016(6) 1. 0 d
O4 O2- 4 e 0.878(6) 0.5 0.018(7) 1. 0 d
O5 O2- 4 e 0.378(5) 0.5 0.377(8) 1. 0 d
O6 O2- 4 e 0.377(5) 0. 0.377(7) 1. 0 d
O7 O2- 4 e 0.787(5) 0.25 0.133(4) 1. 0 d
O8 O2- 4 e 0.279(5) 0.25 0.154(4) 1. 0 d
O9 O2- 4 e 0.597(5) 0.25 0.452(4) 1. 0 d
O10 O2- 4 e 0.078(5) 0.25 0.117(5) 1. 0 d

loop_
_atom_type_symbol
_atom_type_oxidation_number
Ta5+ 5.000
P5+ 5.000
O2- -2.000
